data_2239159
loop_
_publ_author_name
'Bimoussa, Abdoullah'
'Auhmani, Aziz'
'Ait Itto, My Youssef'
'Daran, Jean-Claude'
'Abdelwahed, Auhmani'

_publ_section_title
;
 (1<i>R</i>,3<i>S</i>,8<i>R</i>)-3,7,7,10-Tetramethyltricyclo[6.4.0.0^1,3^]dodec-9-en-11-one
;
_journal_issue 1
_journal_name_full 'Acta Crystallographica Section E'
_journal_page_first o81
_journal_page_last o82
_journal_paper_doi 10.1107/S1600536813034041
_journal_volume 70
_journal_year 2014
_chemical_formula_iupac 'C16 H24 O'
_chemical_formula_moiety 'C16 H24 O'
_chemical_formula_sum 'C16 H24 O'
_chemical_formula_weight 232.35
_chemical_name_systematic (1<i>R</i>,3<i>S</i>,8<i>R</i>)-3,7,7,10-Tetramethyltricyclo[6.4.0.0^1,3^]dodec-9-en-11-one
_space_group_IT_number 4
_symmetry_cell_setting monoclinic
_symmetry_space_group_name_Hall 'P 2yb'
_symmetry_space_group_name_H-M 'P 1 21 1'
_atom_sites_solution_hydrogens geom
_audit_creation_method SHELXL-97
_cell_angle_alpha 90.00
_cell_angle_beta 97.430(2)
_cell_angle_gamma 90.00
_cell_formula_units_Z 2
_cell_length_a 6.4379(2)
_cell_length_b 7.8889(3)
_cell_length_c 13.5122(5)
_cell_measurement_reflns_used 7217
_cell_measurement_temperature 180(2)
_cell_measurement_theta_max 33.04
_cell_measurement_theta_min 3.00
_cell_volume 680.49(4)
_computing_cell_refinement 'SAINT (Bruker, 2012)'
_computing_data_collection 'APEX2 (Bruker, 2012)'
_computing_data_reduction 'SAINT (Bruker, 2012)'
_computing_molecular_graphics
;
ORTEPIII (Burnett & Johnson, 1996), ORTEP-3 for Windows (Farrugia,
2012)
and Mercury (Macrae <i>et al.</i>, 2006)
;
_computing_publication_material 'SHELXL2013 (Sheldrick, 2008<i>b</i>)'
_computing_structure_refinement 'SHELXL2013 (Sheldrick, 2008<i>b</i>)'
_computing_structure_solution 'SIR97 (Altomare <i>et al.</i>, 1999)'
_diffrn_ambient_temperature 180(2)
_diffrn_measured_fraction_theta_full 0.999
_diffrn_measured_fraction_theta_max 0.995
_diffrn_measurement_device_type 'Bruker APEXII CCD'
_diffrn_measurement_method '\f and \w scans'
_diffrn_radiation_monochromator graphite
_diffrn_radiation_source 'sealed tube'
_diffrn_radiation_type MoK\a
_diffrn_radiation_wavelength 0.71073
_diffrn_reflns_av_R_equivalents 0.0303
_diffrn_reflns_limit_h_max 9
_diffrn_reflns_limit_h_min -9
_diffrn_reflns_limit_k_max 12
_diffrn_reflns_limit_k_min -12
_diffrn_reflns_limit_l_max 20
_diffrn_reflns_limit_l_min -20
_diffrn_reflns_number 15568
_diffrn_reflns_theta_full 25.242
_diffrn_reflns_theta_max 33.170
_diffrn_reflns_theta_min 2.996
_exptl_absorpt_coefficient_mu 0.068
_exptl_absorpt_correction_T_max 0.7465
_exptl_absorpt_correction_T_min 0.6612
_exptl_absorpt_correction_type multi-scan
_exptl_absorpt_process_details '(SADABS; Sheldrick, 2008<i>a</i>)'
_exptl_crystal_colour colourless
_exptl_crystal_density_diffrn 1.134
_exptl_crystal_density_method 'not measured'
_exptl_crystal_description plate
_exptl_crystal_F_000 256
_exptl_crystal_size_max 0.375
_exptl_crystal_size_mid 0.225
_exptl_crystal_size_min 0.075
_refine_diff_density_max 0.304
_refine_diff_density_min -0.176
_refine_ls_extinction_method none
_refine_ls_goodness_of_fit_ref 1.041
_refine_ls_hydrogen_treatment constr
_refine_ls_matrix_type full
_refine_ls_number_parameters 158
_refine_ls_number_reflns 4902
_refine_ls_number_restraints 1
_refine_ls_restrained_S_all 1.041
_refine_ls_R_factor_all 0.0502
_refine_ls_R_factor_gt 0.0413
_refine_ls_shift/su_max 0.001
_refine_ls_shift/su_mean 0.000
_refine_ls_structure_factor_coef Fsqd
_refine_ls_weighting_details 'w=1/[\s^2^(Fo^2^)+(0.0667P)^2^+0.0218P] where P=(Fo^2^+2Fc^2^)/3'
_refine_ls_weighting_scheme calc
_refine_ls_wR_factor_gt 0.1048
_refine_ls_wR_factor_ref 0.1112
_reflns_number_gt 4331
_reflns_number_total 4902
_reflns_threshold_expression I>2\s(I)
_cod_data_source_file fy2107sup1.cif
_cod_data_source_block I
_cod_original_sg_symbol_Hall ' P 2yb'
_cod_original_sg_symbol_H-M 'P 21'
_cod_database_code 2239159
_cod_database_fobs_code 2239159

loop_
_symmetry_equiv_pos_as_xyz
'x, y, z'
'-x, y+1/2, -z'

loop_
_atom_site_type_symbol
_atom_site_label
_atom_site_fract_x
_atom_site_fract_y
_atom_site_fract_z
_atom_site_U_iso_or_equiv
_atom_site_adp_type
_atom_site_calc_flag
_atom_site_occupancy
C C1 0.31651(18) 0.79421(18) 0.28074(9) 0.0192(2) Uani d 1
C C2 0.2552(2) 0.98024(19) 0.27484(11) 0.0255(3) Uani d 1
H H2A 0.1104 1.0088 0.2457 0.031 Uiso calc 1
H H2B 0.3159 1.0555 0.3297 0.031 Uiso calc 1
C C3 0.40116(18) 0.91018(18) 0.20572(9) 0.0213(3) Uani d 1
C C4 0.3155(2) 0.8894(2) 0.09629(10) 0.0261(3) Uani d 1
H H4A 0.3706 0.9821 0.0577 0.031 Uiso calc 1
H H4B 0.1611 0.9005 0.0888 0.031 Uiso calc 1
C C5 0.3716(2) 0.7200(2) 0.05222(11) 0.0318(3) Uani d 1
H H5A 0.5148 0.6876 0.0819 0.038 Uiso calc 1
H H5B 0.3727 0.7338 -0.0205 0.038 Uiso calc 1
C C6 0.2204(3) 0.5769(2) 0.07006(11) 0.0322(3) Uani d 1
H H6A 0.2565 0.4778 0.0308 0.039 Uiso calc 1
H H6B 0.0780 0.6135 0.0417 0.039 Uiso calc 1
C C7 0.2086(2) 0.51533(19) 0.17792(10) 0.0244(3) Uani d 1
C C8 0.14660(17) 0.66525(17) 0.24508(9) 0.0191(2) Uani d 1
H H8 0.0359 0.7304 0.2023 0.023 Uiso calc 1
C C9 0.04465(19) 0.60496(19) 0.33343(10) 0.0236(3) Uani d 1
H H9 -0.0870 0.5499 0.3191 0.028 Uiso calc 1
C C10 0.1211(2) 0.6213(2) 0.42964(11) 0.0263(3) Uani d 1
C C11 0.3324(2) 0.6937(2) 0.45837(10) 0.0271(3) Uani d 1
C C12 0.4560(2) 0.7448(2) 0.37599(10) 0.0263(3) Uani d 1
H H12A 0.5471 0.6493 0.3614 0.032 Uiso calc 1
H H12B 0.5474 0.8418 0.3988 0.032 Uiso calc 1
C C13 0.6305(2) 0.9621(2) 0.22205(12) 0.0310(3) Uani d 1
H H13A 0.6697 0.9941 0.2921 0.047 Uiso calc 1
H H13B 0.6521 1.0589 0.1791 0.047 Uiso calc 1
H H13C 0.7175 0.8669 0.2056 0.047 Uiso calc 1
C C14 0.4145(2) 0.4307(2) 0.22037(13) 0.0352(4) Uani d 1
H H14A 0.4383 0.3308 0.1802 0.053 Uiso calc 1
H H14B 0.4072 0.3960 0.2895 0.053 Uiso calc 1
H H14C 0.5301 0.5110 0.2186 0.053 Uiso calc 1
C C15 0.0350(3) 0.3801(2) 0.16921(14) 0.0372(4) Uani d 1
H H15A 0.0327 0.3251 0.2341 0.056 Uiso calc 1
H H15B 0.0626 0.2950 0.1197 0.056 Uiso calc 1
H H15C -0.1007 0.4339 0.1483 0.056 Uiso calc 1
C C16 0.0016(3) 0.5678(3) 0.51319(14) 0.0403(4) Uani d 1
H H16A -0.1322 0.5173 0.4852 0.060 Uiso calc 1
H H16B -0.0246 0.6670 0.5534 0.060 Uiso calc 1
H H16C 0.0839 0.4843 0.5553 0.060 Uiso calc 1
O O1 0.4059(2) 0.7093(2) 0.54568(8) 0.0492(4) Uani d 1

loop_
_atom_site_aniso_label
_atom_site_aniso_U_11
_atom_site_aniso_U_22
_atom_site_aniso_U_33
_atom_site_aniso_U_12
_atom_site_aniso_U_13
_atom_site_aniso_U_23
C1 0.0190(4) 0.0222(6) 0.0168(5) -0.0001(4) 0.0033(4) 0.0009(4)
C2 0.0287(6) 0.0230(7) 0.0263(6) 0.0003(5) 0.0095(5) -0.0021(5)
C3 0.0214(5) 0.0230(7) 0.0202(6) 0.0001(4) 0.0055(4) 0.0023(5)
C4 0.0300(6) 0.0289(7) 0.0199(6) 0.0033(5) 0.0047(4) 0.0061(5)
C5 0.0407(7) 0.0376(9) 0.0189(6) 0.0035(6) 0.0100(5) -0.0003(6)
C6 0.0446(7) 0.0312(8) 0.0208(7) 0.0009(6) 0.0043(5) -0.0060(6)
C7 0.0277(5) 0.0225(7) 0.0227(6) 0.0030(5) 0.0019(4) -0.0019(5)
C8 0.0175(4) 0.0214(6) 0.0181(5) 0.0022(4) 0.0015(4) 0.0013(5)
C9 0.0205(5) 0.0246(7) 0.0263(6) 0.0004(5) 0.0057(4) 0.0040(5)
C10 0.0284(6) 0.0277(7) 0.0242(6) 0.0020(5) 0.0082(5) 0.0070(5)
C11 0.0308(6) 0.0311(8) 0.0190(6) 0.0015(5) 0.0019(4) 0.0064(5)
C12 0.0225(5) 0.0371(8) 0.0185(6) -0.0035(5) 0.0000(4) 0.0033(5)
C13 0.0240(5) 0.0370(9) 0.0326(7) -0.0047(5) 0.0061(5) 0.0056(6)
C14 0.0369(7) 0.0299(8) 0.0390(8) 0.0146(6) 0.0056(6) -0.0002(6)
C15 0.0438(8) 0.0276(8) 0.0393(8) -0.0068(6) 0.0020(6) -0.0064(7)
C16 0.0423(7) 0.0500(11) 0.0312(8) -0.0022(7) 0.0150(6) 0.0136(7)
O1 0.0509(6) 0.0765(11) 0.0185(5) -0.0110(7) -0.0021(4) 0.0070(6)

loop_
_atom_type_symbol
_atom_type_description
_atom_type_scat_dispersion_real
_atom_type_scat_dispersion_imag
_atom_type_scat_source
C C 0.0033 0.0016 'International Tables Vol C Tables 4.2.6.8 and 6.1.1.4'
H H 0.0000 0.0000 'International Tables Vol C Tables 4.2.6.8 and 6.1.1.4'
O O 0.0106 0.0060 'International Tables Vol C Tables 4.2.6.8 and 6.1.1.4'

loop_
_geom_angle_atom_site_label_1
_geom_angle_atom_site_label_2
_geom_angle_atom_site_label_3
_geom_angle
C3 C1 C2 59.73(9)
C3 C1 C12 119.71(10)
C2 C1 C12 114.38(12)
C3 C1 C8 119.72(11)
C2 C1 C8 117.19(10)
C12 C1 C8 114.63(11)
C3 C2 C1 60.10(9)
C3 C2 H2A 117.8
C1 C2 H2A 117.8
C3 C2 H2B 117.8
C1 C2 H2B 117.8
H2A C2 H2B 114.9
C2 C3 C1 60.17(9)
C2 C3 C4 117.69(11)
C1 C3 C4 117.95(11)
C2 C3 C13 118.74(12)
C1 C3 C13 119.42(11)
C4 C3 C13 113.19(11)
C3 C4 C5 113.60(12)
C3 C4 H4A 108.8
C5 C4 H4A 108.8
C3 C4 H4B 108.8
C5 C4 H4B 108.8
H4A C4 H4B 107.7
C4 C5 C6 113.40(11)
C4 C5 H5A 108.9
C6 C5 H5A 108.9
C4 C5 H5B 108.9
C6 C5 H5B 108.9
H5A C5 H5B 107.7
C5 C6 C7 119.33(13)
C5 C6 H6A 107.5
C7 C6 H6A 107.5
C5 C6 H6B 107.5
C7 C6 H6B 107.5
H6A C6 H6B 107.0
C14 C7 C15 108.17(13)
C14 C7 C6 110.16(12)
C15 C7 C6 105.63(12)
C14 C7 C8 112.60(11)
C15 C7 C8 109.25(11)
C6 C7 C8 110.74(12)
C9 C8 C1 109.11(10)
C9 C8 C7 112.79(12)
C1 C8 C7 117.29(9)
C9 C8 H8 105.6
C1 C8 H8 105.6
C7 C8 H8 105.6
C10 C9 C8 126.53(12)
C10 C9 H9 116.7
C8 C9 H9 116.7
C9 C10 C11 120.23(11)
C9 C10 C16 122.86(13)
C11 C10 C16 116.91(14)
O1 C11 C10 121.43(13)
O1 C11 C12 120.82(13)
C10 C11 C12 117.73(12)
C11 C12 C1 112.55(10)
C11 C12 H12A 109.1
C1 C12 H12A 109.1
C11 C12 H12B 109.1
C1 C12 H12B 109.1
H12A C12 H12B 107.8
C3 C13 H13A 109.5
C3 C13 H13B 109.5
H13A C13 H13B 109.5
C3 C13 H13C 109.5
H13A C13 H13C 109.5
H13B C13 H13C 109.5
C7 C14 H14A 109.5
C7 C14 H14B 109.5
H14A C14 H14B 109.5
C7 C14 H14C 109.5
H14A C14 H14C 109.5
H14B C14 H14C 109.5
C7 C15 H15A 109.5
C7 C15 H15B 109.5
H15A C15 H15B 109.5
C7 C15 H15C 109.5
H15A C15 H15C 109.5
H15B C15 H15C 109.5
C10 C16 H16A 109.5
C10 C16 H16B 109.5
H16A C16 H16B 109.5
C10 C16 H16C 109.5
H16A C16 H16C 109.5
H16B C16 H16C 109.5

loop_
_geom_bond_atom_site_label_1
_geom_bond_atom_site_label_2
_geom_bond_distance
C1 C3 1.5181(18)
C1 C2 1.519(2)
C1 C12 1.5220(18)
C1 C8 1.5255(18)
C2 C3 1.5123(17)
C2 H2A 0.9900
C2 H2B 0.9900
C3 C4 1.5186(19)
C3 C13 1.5207(17)
C4 C5 1.525(2)
C4 H4A 0.9900
C4 H4B 0.9900
C5 C6 1.530(2)
C5 H5A 0.9900
C5 H5B 0.9900
C6 C7 1.548(2)
C6 H6A 0.9900
C6 H6B 0.9900
C7 C14 1.528(2)
C7 C15 1.538(2)
C7 C8 1.5733(18)
C8 C9 1.5115(17)
C8 H8 1.0000
C9 C10 1.336(2)
C9 H9 0.9500
C10 C11 1.4796(19)
C10 C16 1.5065(19)
C11 O1 1.2192(17)
C11 C12 1.5048(18)
C12 H12A 0.9900
C12 H12B 0.9900
C13 H13A 0.9800
C13 H13B 0.9800
C13 H13C 0.9800
C14 H14A 0.9800
C14 H14B 0.9800
C14 H14C 0.9800
C15 H15A 0.9800
C15 H15B 0.9800
C15 H15C 0.9800
C16 H16A 0.9800
C16 H16B 0.9800
C16 H16C 0.9800

loop_
_geom_hbond_atom_site_label_D
_geom_hbond_atom_site_label_H
_geom_hbond_atom_site_label_A
_geom_hbond_site_symmetry_A
_geom_hbond_distance_DH
_geom_hbond_distance_HA
_geom_hbond_distance_DA
_geom_hbond_angle_DHA
C2 H2B O1 2_656 0.99 2.60 3.541(2) 159.8

loop_
_geom_torsion_atom_site_label_1
_geom_torsion_atom_site_label_2
_geom_torsion_atom_site_label_3
_geom_torsion_atom_site_label_4
_geom_torsion
C12 C1 C2 C3 111.44(11)
C8 C1 C2 C3 -110.21(12)
C1 C2 C3 C4 108.01(14)
C1 C2 C3 C13 -109.34(14)
C12 C1 C3 C2 -102.54(14)
C8 C1 C3 C2 106.03(12)
C2 C1 C3 C4 -107.58(13)
C12 C1 C3 C4 149.87(13)
C8 C1 C3 C4 -1.55(17)
C2 C1 C3 C13 108.24(15)
C12 C1 C3 C13 5.7(2)
C8 C1 C3 C13 -145.73(13)
C2 C3 C4 C5 -134.89(13)
C1 C3 C4 C5 -65.84(15)
C13 C3 C4 C5 80.48(16)
C3 C4 C5 C6 84.92(16)
C4 C5 C6 C7 -65.63(18)
C5 C6 C7 C14 -66.50(18)
C5 C6 C7 C15 176.90(14)
C5 C6 C7 C8 58.73(16)
C3 C1 C8 C9 -163.00(11)
C2 C1 C8 C9 -94.06(13)
C12 C1 C8 C9 44.19(14)
C3 C1 C8 C7 67.20(16)
C2 C1 C8 C7 136.14(12)
C12 C1 C8 C7 -85.61(13)
C14 C7 C8 C9 -80.64(14)
C15 C7 C8 C9 39.58(15)
C6 C7 C8 C9 155.52(11)
C14 C7 C8 C1 47.41(16)
C15 C7 C8 C1 167.63(12)
C6 C7 C8 C1 -76.43(14)
C1 C8 C9 C10 -17.09(19)
C7 C8 C9 C10 115.13(15)
C8 C9 C10 C11 -4.7(2)
C8 C9 C10 C16 175.72(16)
C9 C10 C11 O1 -179.74(16)
C16 C10 C11 O1 -0.1(2)
C9 C10 C11 C12 -0.8(2)
C16 C10 C11 C12 178.82(15)
O1 C11 C12 C1 -153.30(16)
C10 C11 C12 C1 27.8(2)
C3 C1 C12 C11 156.43(13)
C2 C1 C12 C11 88.68(15)
C8 C1 C12 C11 -50.76(17)
